data_4064843
loop_
_publ_author_name
'Szuromi, Endre'
'Klosin, Jerzy'
'Abboud, Khalil A.'

_publ_section_title
;
 Aminotroponiminato Hafnium and Zirconium Complexes: Synthesis and
 Ethylene/1-Octene Copolymerization Study
;
_journal_issue 17
_journal_name_full Organometallics
_journal_page_first 4589
_journal_paper_doi 10.1021/om200362v
_journal_volume 30
_journal_year 2011
_chemical_formula_sum 'C42 H49 Hf N3'
_chemical_formula_weight 774.33
_chemical_name_systematic
; 
 ? 
;
_space_group_IT_number 14
_symmetry_cell_setting monoclinic
_symmetry_space_group_name_Hall '-P 2yn'
_symmetry_space_group_name_H-M 'P 1 21/n 1'
_atom_sites_solution_hydrogens geom
_atom_sites_solution_primary direct
_atom_sites_solution_secondary difmap
_audit_creation_method SHELXL-97
_audit_update_record
; 
2008-08-30 # Formatted by publCIF 
;
_cell_angle_alpha 90.00
_cell_angle_beta 94.594(2)
_cell_angle_gamma 90.00
_cell_formula_units_Z 4
_cell_length_a 11.1396(13)
_cell_length_b 20.120(2)
_cell_length_c 17.133(2)
_cell_measurement_reflns_used 72
_cell_measurement_temperature 173(2)
_cell_measurement_theta_max 28
_cell_measurement_theta_min 2
_cell_volume 3827.7(7)
_computing_cell_refinement 'Bruker SMART v5.624 & SAINT 6.36a (Bruker 1998)'
_computing_data_collection 'Bruker SMART v5.624 (Bruker 1998)'
_computing_data_reduction 'Bruker SHELXTL v6.14 (Bruker 2000)'
_computing_molecular_graphics 'Bruker SHELXTL v6.14'
_computing_publication_material 'Bruker SHELXTL v6.14'
_computing_structure_refinement 'Bruker SHELXTL v6.14'
_computing_structure_solution 'Bruker SHELXTL v6.14'
_diffrn_ambient_temperature 173(2)
_diffrn_measured_fraction_theta_full 0.997
_diffrn_measured_fraction_theta_max 0.997
_diffrn_measurement_device_type 'SMART CCD area detector'
_diffrn_measurement_method '\\w scans'
_diffrn_radiation_monochromator graphite
_diffrn_radiation_source 'fine-focus sealed tube'
_diffrn_radiation_type MoK\\a
_diffrn_radiation_wavelength 0.71073
_diffrn_reflns_av_R_equivalents 0.0593
_diffrn_reflns_av_sigmaI/netI 0.0473
_diffrn_reflns_limit_h_max 14
_diffrn_reflns_limit_h_min -14
_diffrn_reflns_limit_k_max 26
_diffrn_reflns_limit_k_min -20
_diffrn_reflns_limit_l_max 22
_diffrn_reflns_limit_l_min -20
_diffrn_reflns_number 25593
_diffrn_reflns_theta_full 27.50
_diffrn_reflns_theta_max 27.50
_diffrn_reflns_theta_min 1.56
_diffrn_standards_decay_% 1
_diffrn_standards_number 0
_exptl_absorpt_coefficient_mu 2.756
_exptl_absorpt_correction_T_max 0.8521
_exptl_absorpt_correction_T_min 0.6989
_exptl_absorpt_correction_type integration
_exptl_absorpt_process_details 'based on measured indexed crystal faces, Bruker SHELXTL  v6.12 (Bruker 1998)'
_exptl_crystal_colour yellow
_exptl_crystal_density_diffrn 1.344
_exptl_crystal_density_meas 0
_exptl_crystal_density_method 'not measured'
_exptl_crystal_description needles
_exptl_crystal_F_000 1576
_exptl_crystal_size_max 0.14
_exptl_crystal_size_mid 0.09
_exptl_crystal_size_min 0.06
_refine_diff_density_max 0.581
_refine_diff_density_min -0.444
_refine_diff_density_rms 0.097
_refine_ls_extinction_method none
_refine_ls_goodness_of_fit_ref 0.973
_refine_ls_hydrogen_treatment mixed
_refine_ls_matrix_type full
_refine_ls_number_parameters 421
_refine_ls_number_reflns 8767
_refine_ls_number_restraints 0
_refine_ls_restrained_S_all 0.973
_refine_ls_R_factor_all 0.0382
_refine_ls_R_factor_gt 0.0289
_refine_ls_shift/su_max 0.002
_refine_ls_shift/su_mean 0.000
_refine_ls_structure_factor_coef Fsqd
_refine_ls_weighting_details 'calc w=1/[\s^2^(Fo^2^)+(0.0390P)^2^+0.0000P] where P=(Fo^2^+2Fc^2^)/3'
_refine_ls_weighting_scheme calc
_refine_ls_wR_factor_gt 0.0674
_refine_ls_wR_factor_ref 0.0708
_reflns_number_gt 7188
_reflns_number_total 8767
_reflns_threshold_expression I>2\\s(I)
_cod_data_source_file om200362v_si_002.cif
_cod_data_source_block 17
_cod_depositor_comments
;
The following automatic conversions were performed:

'_symmetry_cell_setting' value 'Monoclinic' changed to 'monoclinic'
according to /home/saulius/struct/CIF-dictionaries/cif_core.dic
dictionary named 'cif_core.dic' version 2.4.1 from 2010-06-29.

Automatic conversion script
Id: cif_fix_values 1715 2011-07-08 13:25:40Z adriana 
;
_cod_original_cell_volume 3827.6(8)
_cod_original_sg_symbol_H-M P2(1)/n
_cod_database_code 4064843

loop_
_symmetry_equiv_pos_as_xyz
'x, y, z'
'-x+1/2, y+1/2, -z+1/2'
'-x, -y, -z'
'x-1/2, -y-1/2, z-1/2'

loop_
_atom_site_label
_atom_site_type_symbol
_atom_site_fract_x
_atom_site_fract_y
_atom_site_fract_z
_atom_site_U_iso_or_equiv
_atom_site_adp_type
_atom_site_occupancy
_atom_site_symmetry_multiplicity
_atom_site_calc_flag
_atom_site_refinement_flags
Hf1 Hf 0.404425(9) -0.193109(5) 0.432159(6) 0.02542(5) Uani 1 1 d .
N1 N 0.26875(18) -0.25135(11) 0.49926(13) 0.0264(5) Uani 1 1 d .
N2 N 0.4625(2) -0.20759(11) 0.55024(14) 0.0276(5) Uani 1 1 d .
N3 N 0.5645(2) -0.16393(12) 0.56195(14) 0.0316(5) Uani 1 1 d .
C1 C 0.2966(2) -0.26774(13) 0.57465(16) 0.0293(6) Uani 1 1 d .
C2 C 0.2167(3) -0.30222(14) 0.61974(19) 0.0387(7) Uani 1 1 d .
H2A H 0.1413 -0.3122 0.5923 0.046 Uiso 1 1 calc R
C3 C 0.2267(3) -0.32424(18) 0.69599(19) 0.0450(8) Uani 1 1 d .
H3A H 0.1584 -0.3472 0.7120 0.054 Uiso 1 1 calc R
C4 C 0.3219(3) -0.31788(18) 0.7531(2) 0.0495(9) Uani 1 1 d .
H4A H 0.3121 -0.3381 0.8023 0.059 Uiso 1 1 calc R
C5 C 0.4285(3) -0.28543(18) 0.74573(18) 0.0448(8) Uani 1 1 d .
H5A H 0.4838 -0.2863 0.7909 0.054 Uiso 1 1 calc R
C6 C 0.4672(3) -0.25161(15) 0.68209(16) 0.0357(7) Uani 1 1 d .
H6A H 0.5439 -0.2311 0.6915 0.043 Uiso 1 1 calc R
C7 C 0.4138(2) -0.24229(13) 0.60679(16) 0.0275(6) Uani 1 1 d .
C8 C 0.1466(2) -0.26679(14) 0.46937(15) 0.0282(6) Uani 1 1 d .
C9 C 0.0585(2) -0.21770(15) 0.47315(16) 0.0297(6) Uani 1 1 d .
C10 C -0.0602(3) -0.23310(17) 0.44865(17) 0.0383(7) Uani 1 1 d .
H10A H -0.1210 -0.2003 0.4514 0.046 Uiso 1 1 calc R
C11 C -0.0908(3) -0.29585(17) 0.42017(19) 0.0421(8) Uani 1 1 d .
H11A H -0.1726 -0.3064 0.4052 0.051 Uiso 1 1 calc R
C12 C -0.0032(3) -0.34241(17) 0.41373(19) 0.0420(7) Uani 1 1 d .
H12A H -0.0249 -0.3848 0.3925 0.050 Uiso 1 1 calc R
C13 C 0.1177(3) -0.32970(15) 0.43742(18) 0.0363(7) Uani 1 1 d .
C14 C 0.0899(3) -0.14793(15) 0.50398(18) 0.0378(7) Uani 1 1 d .
H14A H 0.1792 -0.1430 0.5040 0.045 Uiso 1 1 calc R
C15 C 0.0589(4) -0.1394(2) 0.5880(2) 0.0752(13) Uani 1 1 d .
H15A H 0.0914 -0.0971 0.6086 0.113 Uiso 1 1 calc R
H15B H 0.0940 -0.1760 0.6199 0.113 Uiso 1 1 calc R
H15C H -0.0288 -0.1396 0.5899 0.113 Uiso 1 1 calc R
C16 C 0.0337(4) -0.09352(18) 0.4518(2) 0.0709(12) Uani 1 1 d .
H16A H 0.0617 -0.0501 0.4717 0.106 Uiso 1 1 calc R
H16B H -0.0542 -0.0958 0.4516 0.106 Uiso 1 1 calc R
H16C H 0.0573 -0.0995 0.3983 0.106 Uiso 1 1 calc R
C17 C 0.2118(3) -0.38289(16) 0.4286(2) 0.0538(10) Uani 1 1 d .
H17A H 0.2927 -0.3622 0.4411 0.065 Uiso 1 1 calc R
C18 C 0.1991(5) -0.44007(19) 0.4860(3) 0.0903(17) Uani 1 1 d .
H18A H 0.2126 -0.4234 0.5398 0.135 Uiso 1 1 calc R
H18B H 0.2587 -0.4745 0.4771 0.135 Uiso 1 1 calc R
H18C H 0.1180 -0.4589 0.4781 0.135 Uiso 1 1 calc R
C19 C 0.2082(4) -0.40973(18) 0.3449(3) 0.0644(11) Uani 1 1 d .
H19A H 0.2098 -0.3725 0.3080 0.097 Uiso 1 1 calc R
H19B H 0.1342 -0.4355 0.3334 0.097 Uiso 1 1 calc R
H19C H 0.2783 -0.4383 0.3395 0.097 Uiso 1 1 calc R
C20 C 0.5452(3) -0.10926(15) 0.6156(2) 0.0458(8) Uani 1 1 d .
H20A H 0.4656 -0.0897 0.6024 0.069 Uiso 1 1 calc R
H20B H 0.6073 -0.0753 0.6109 0.069 Uiso 1 1 calc R
H20C H 0.5498 -0.1261 0.6694 0.069 Uiso 1 1 calc R
C21 C 0.6808(3) -0.19691(14) 0.5790(2) 0.0402(7) Uani 1 1 d .
H21A H 0.6820 -0.2386 0.5494 0.060 Uiso 1 1 calc R
H21B H 0.6928 -0.2065 0.6351 0.060 Uiso 1 1 calc R
H21C H 0.7455 -0.1678 0.5638 0.060 Uiso 1 1 calc R
C22 C 0.3929(3) -0.08261(14) 0.41853(18) 0.0386(7) Uani 1 1 d .
H22A H 0.3163 -0.0703 0.3888 0.046 Uiso 1 1 calc R
H22B H 0.3953 -0.0612 0.4706 0.046 Uiso 1 1 calc R
C23 C 0.4967(3) -0.05986(13) 0.3759(2) 0.0368(7) Uani 1 1 d .
C24 C 0.6114(3) -0.05141(15) 0.4135(2) 0.0512(9) Uani 1 1 d .
H24A H 0.6250 -0.0615 0.4677 0.061 Uiso 1 1 calc R
C25 C 0.7058(3) -0.02854(18) 0.3729(3) 0.0719(13) Uani 1 1 d .
H25A H 0.7829 -0.0225 0.3999 0.086 Uiso 1 1 calc R
C26 C 0.6902(4) -0.0144(2) 0.2945(3) 0.0751(13) Uani 1 1 d .
H26A H 0.7555 0.0015 0.2673 0.090 Uiso 1 1 calc R
C27 C 0.5789(4) -0.02351(18) 0.2558(3) 0.0602(10) Uani 1 1 d .
H27A H 0.5671 -0.0143 0.2013 0.072 Uiso 1 1 calc R
C28 C 0.4838(3) -0.04602(15) 0.2955(2) 0.0445(8) Uani 1 1 d .
H28A H 0.4075 -0.0523 0.2675 0.053 Uiso 1 1 calc R
C29 C 0.2752(3) -0.22249(16) 0.32718(17) 0.0380(7) Uani 1 1 d .
H29A H 0.2870 -0.2703 0.3166 0.046 Uiso 1 1 calc R
H29B H 0.1918 -0.2170 0.3422 0.046 Uiso 1 1 calc R
C30 C 0.2864(3) -0.18526(13) 0.25292(17) 0.0305(6) Uani 1 1 d .
C31 C 0.3725(3) -0.20134(14) 0.20142(18) 0.0360(7) Uani 1 1 d .
H31A H 0.4274 -0.2365 0.2144 0.043 Uiso 1 1 calc R
C32 C 0.3800(3) -0.16740(18) 0.13169(18) 0.0433(7) Uani 1 1 d .
H32A H 0.4398 -0.1795 0.0978 0.052 Uiso 1 1 calc R
C33 C 0.3022(3) -0.11646(17) 0.11104(19) 0.0475(8) Uani 1 1 d .
H33A H 0.3074 -0.0933 0.0631 0.057 Uiso 1 1 calc R
C34 C 0.2164(3) -0.09940(16) 0.1609(2) 0.0475(8) Uani 1 1 d .
H34A H 0.1615 -0.0644 0.1472 0.057 Uiso 1 1 calc R
C35 C 0.2097(3) -0.13271(15) 0.23060(18) 0.0374(7) Uani 1 1 d .
H35A H 0.1508 -0.1194 0.2646 0.045 Uiso 1 1 calc R
C36 C 0.5668(2) -0.23850(14) 0.38403(17) 0.0342(6) Uani 1 1 d .
H36A H 0.5735 -0.2214 0.3304 0.041 Uiso 1 1 calc R
H36B H 0.6396 -0.2242 0.4166 0.041 Uiso 1 1 calc R
C37 C 0.5638(3) -0.31287(14) 0.38145(18) 0.0334(6) Uani 1 1 d .
C38 C 0.5647(3) -0.35114(15) 0.44902(18) 0.0365(7) Uani 1 1 d .
H38A H 0.5679 -0.3295 0.4984 0.044 Uiso 1 1 calc R
C39 C 0.5609(3) -0.42003(16) 0.4464(2) 0.0479(8) Uani 1 1 d .
H39A H 0.5621 -0.4445 0.4939 0.057 Uiso 1 1 calc R
C40 C 0.5554(3) -0.45308(17) 0.3768(2) 0.0556(10) Uani 1 1 d .
H40A H 0.5540 -0.5003 0.3754 0.067 Uiso 1 1 calc R
C41 C 0.5520(4) -0.41667(19) 0.3082(2) 0.0641(11) Uani 1 1 d .
H41A H 0.5455 -0.4388 0.2590 0.077 Uiso 1 1 calc R
C42 C 0.5580(3) -0.34776(18) 0.3112(2) 0.0514(9) Uani 1 1 d .
H42A H 0.5582 -0.3236 0.2636 0.062 Uiso 1 1 calc R

loop_
_atom_site_aniso_label
_atom_site_aniso_U_11
_atom_site_aniso_U_22
_atom_site_aniso_U_33
_atom_site_aniso_U_23
_atom_site_aniso_U_13
_atom_site_aniso_U_12
Hf1 0.02186(7) 0.02660(7) 0.02708(7) 0.00268(4) -0.00251(5) 0.00032(4)
N1 0.0206(11) 0.0322(12) 0.0252(11) 0.0007(9) -0.0054(9) 0.0023(9)
N2 0.0196(11) 0.0316(12) 0.0303(12) 0.0004(9) -0.0070(10) -0.0004(9)
N3 0.0261(12) 0.0282(12) 0.0386(14) -0.0037(10) -0.0092(10) -0.0024(10)
C1 0.0218(13) 0.0344(15) 0.0305(15) 0.0012(11) -0.0044(11) 0.0036(11)
C2 0.0269(15) 0.0532(19) 0.0347(17) 0.0067(13) -0.0062(13) -0.0036(13)
C3 0.0356(17) 0.064(2) 0.0356(18) 0.0081(15) 0.0056(14) -0.0063(15)
C4 0.0419(19) 0.079(3) 0.0270(16) 0.0135(15) 0.0005(15) 0.0021(17)
C5 0.0361(17) 0.071(2) 0.0259(16) 0.0038(15) -0.0039(13) 0.0041(16)
C6 0.0300(15) 0.0482(18) 0.0283(15) -0.0003(12) -0.0021(12) 0.0029(13)
C7 0.0220(13) 0.0317(14) 0.0282(14) -0.0030(11) -0.0024(11) 0.0067(11)
C8 0.0186(12) 0.0403(16) 0.0254(14) 0.0046(11) -0.0004(11) -0.0020(11)
C9 0.0241(13) 0.0438(15) 0.0212(13) 0.0056(11) 0.0013(11) 0.0035(12)
C10 0.0240(14) 0.060(2) 0.0309(15) 0.0041(14) 0.0012(12) 0.0078(14)
C11 0.0204(15) 0.066(2) 0.0383(18) 0.0061(15) -0.0054(13) -0.0082(14)
C12 0.0342(17) 0.0478(19) 0.0423(18) 0.0022(14) -0.0066(14) -0.0115(14)
C13 0.0304(15) 0.0386(16) 0.0384(17) 0.0031(13) -0.0074(13) -0.0042(13)
C14 0.0302(15) 0.0472(18) 0.0363(17) -0.0031(13) 0.0047(13) 0.0081(13)
C15 0.099(3) 0.085(3) 0.043(2) -0.025(2) 0.015(2) -0.016(3)
C16 0.096(3) 0.046(2) 0.067(3) -0.0029(18) -0.013(2) 0.026(2)
C17 0.0361(18) 0.0338(17) 0.088(3) -0.0112(17) -0.0154(18) 0.0000(14)
C18 0.129(4) 0.047(2) 0.087(4) -0.002(2) -0.040(3) 0.025(2)
C19 0.056(2) 0.044(2) 0.094(3) -0.019(2) 0.012(2) 0.0002(17)
C20 0.051(2) 0.0333(16) 0.051(2) -0.0116(14) -0.0144(16) 0.0027(14)
C21 0.0226(14) 0.0493(19) 0.0470(19) 0.0006(14) -0.0076(14) 0.0010(13)
C22 0.0421(17) 0.0313(15) 0.0407(17) 0.0034(12) -0.0065(14) 0.0009(13)
C23 0.0360(16) 0.0209(13) 0.0517(19) -0.0003(12) -0.0071(14) 0.0028(11)
C24 0.044(2) 0.0320(17) 0.074(3) 0.0040(16) -0.0141(18) -0.0023(14)
C25 0.0345(19) 0.049(2) 0.129(4) 0.006(2) -0.011(2) -0.0049(17)
C26 0.051(3) 0.065(3) 0.111(4) 0.003(3) 0.020(3) 0.000(2)
C27 0.064(3) 0.055(2) 0.064(3) -0.0023(18) 0.017(2) -0.0037(19)
C28 0.0453(19) 0.0338(16) 0.054(2) -0.0041(14) 0.0030(16) -0.0032(14)
C29 0.0375(17) 0.0447(17) 0.0307(16) 0.0066(13) -0.0030(13) -0.0114(14)
C30 0.0295(14) 0.0330(15) 0.0275(15) -0.0012(11) -0.0074(12) -0.0052(11)
C31 0.0328(15) 0.0393(17) 0.0341(16) -0.0035(12) -0.0090(13) 0.0020(12)
C32 0.0357(17) 0.064(2) 0.0305(16) -0.0041(15) 0.0019(14) -0.0084(16)
C33 0.051(2) 0.058(2) 0.0325(17) 0.0107(15) -0.0059(15) -0.0157(17)
C34 0.048(2) 0.0423(18) 0.049(2) 0.0096(14) -0.0124(17) 0.0059(15)
C35 0.0312(15) 0.0450(18) 0.0352(17) -0.0021(13) -0.0033(13) 0.0034(13)
C36 0.0272(14) 0.0435(17) 0.0318(16) 0.0059(12) 0.0017(12) 0.0002(12)
C37 0.0213(13) 0.0417(17) 0.0370(16) -0.0011(12) 0.0012(12) 0.0077(12)
C38 0.0333(16) 0.0411(17) 0.0343(16) -0.0009(13) -0.0018(13) 0.0019(13)
C39 0.0482(19) 0.0452(19) 0.049(2) 0.0084(16) -0.0024(16) 0.0035(16)
C40 0.060(2) 0.0385(18) 0.066(3) -0.0077(17) -0.0084(19) 0.0150(16)
C41 0.082(3) 0.061(2) 0.047(2) -0.0203(18) -0.008(2) 0.031(2)
C42 0.061(2) 0.058(2) 0.0352(18) 0.0009(15) 0.0050(17) 0.0283(18)

loop_
_atom_type_symbol
_atom_type_description
_atom_type_scat_dispersion_real
_atom_type_scat_dispersion_imag
_atom_type_scat_source
C C 0.0033 0.0016 'International Tables Vol C Tables 4.2.6.8 and 6.1.1.4'
H H 0.0000 0.0000 'International Tables Vol C Tables 4.2.6.8 and 6.1.1.4'
N N 0.0061 0.0033 'International Tables Vol C Tables 4.2.6.8 and 6.1.1.4'
Hf Hf -0.5830 6.1852 'International Tables Vol C Tables 4.2.6.8 and 6.1.1.4'

loop_
_geom_angle_atom_site_label_1
_geom_angle_atom_site_label_2
_geom_angle_atom_site_label_3
_geom_angle
N2 Hf1 C22 104.46(10)
N2 Hf1 C36 95.89(10)
C22 Hf1 C36 114.05(11)
N2 Hf1 C29 148.11(10)
C22 Hf1 C29 98.48(11)
C36 Hf1 C29 94.64(11)
N2 Hf1 N1 67.02(8)
C22 Hf1 N1 121.70(9)
C36 Hf1 N1 124.05(9)
C29 Hf1 N1 82.17(9)
C1 N1 C8 115.2(2)
C1 N1 Hf1 119.73(16)
C8 N1 Hf1 124.78(16)
C7 N2 N3 125.3(2)
C7 N2 Hf1 131.11(18)
N3 N2 Hf1 103.26(16)
N2 N3 C20 113.2(2)
N2 N3 C21 115.3(2)
C20 N3 C21 112.9(2)
N1 C1 C2 122.7(2)
N1 C1 C7 113.9(2)
C2 C1 C7 123.3(3)
C3 C2 C1 132.3(3)
C3 C2 H2A 113.9
C1 C2 H2A 113.9
C2 C3 C4 129.7(3)
C2 C3 H3A 115.2
C4 C3 H3A 115.2
C5 C4 C3 126.7(3)
C5 C4 H4A 116.7
C3 C4 H4A 116.7
C4 C5 C6 129.4(3)
C4 C5 H5A 115.3
C6 C5 H5A 115.3
C5 C6 C7 131.4(3)
C5 C6 H6A 114.3
C7 C6 H6A 114.3
N2 C7 C6 124.9(3)
N2 C7 C1 108.0(2)
C6 C7 C1 127.1(3)
C9 C8 C13 120.9(2)
C9 C8 N1 118.4(2)
C13 C8 N1 120.7(2)
C10 C9 C8 118.9(3)
C10 C9 C14 119.6(3)
C8 C9 C14 121.4(2)
C11 C10 C9 120.7(3)
C11 C10 H10A 119.6
C9 C10 H10A 119.6
C12 C11 C10 119.8(3)
C12 C11 H11A 120.1
C10 C11 H11A 120.1
C11 C12 C13 122.0(3)
C11 C12 H12A 119.0
C13 C12 H12A 119.0
C12 C13 C8 117.6(3)
C12 C13 C17 120.0(3)
C8 C13 C17 122.4(3)
C16 C14 C15 111.3(3)
C16 C14 C9 112.7(3)
C15 C14 C9 111.6(3)
C16 C14 H14A 106.9
C15 C14 H14A 106.9
C9 C14 H14A 106.9
C14 C15 H15A 109.5
C14 C15 H15B 109.5
H15A C15 H15B 109.5
C14 C15 H15C 109.5
H15A C15 H15C 109.5
H15B C15 H15C 109.5
C14 C16 H16A 109.5
C14 C16 H16B 109.5
H16A C16 H16B 109.5
C14 C16 H16C 109.5
H16A C16 H16C 109.5
H16B C16 H16C 109.5
C13 C17 C18 111.5(3)
C13 C17 C19 112.1(3)
C18 C17 C19 110.0(3)
C13 C17 H17A 107.7
C18 C17 H17A 107.7
C19 C17 H17A 107.7
C17 C18 H18A 109.5
C17 C18 H18B 109.5
H18A C18 H18B 109.5
C17 C18 H18C 109.5
H18A C18 H18C 109.5
H18B C18 H18C 109.5
C17 C19 H19A 109.5
C17 C19 H19B 109.5
H19A C19 H19B 109.5
C17 C19 H19C 109.5
H19A C19 H19C 109.5
H19B C19 H19C 109.5
N3 C20 H20A 109.5
N3 C20 H20B 109.5
H20A C20 H20B 109.5
N3 C20 H20C 109.5
H20A C20 H20C 109.5
H20B C20 H20C 109.5
N3 C21 H21A 109.5
N3 C21 H21B 109.5
H21A C21 H21B 109.5
N3 C21 H21C 109.5
H21A C21 H21C 109.5
H21B C21 H21C 109.5
C23 C22 Hf1 108.46(19)
C23 C22 H22A 110.0
Hf1 C22 H22A 110.0
C23 C22 H22B 110.0
Hf1 C22 H22B 110.0
H22A C22 H22B 108.4
C24 C23 C28 116.6(3)
C24 C23 C22 122.0(3)
C28 C23 C22 121.4(3)
C25 C24 C23 120.9(4)
C25 C24 H24A 119.6
C23 C24 H24A 119.6
C26 C25 C24 121.3(4)
C26 C25 H25A 119.4
C24 C25 H25A 119.4
C27 C26 C25 119.0(4)
C27 C26 H26A 120.5
C25 C26 H26A 120.5
C26 C27 C28 120.3(4)
C26 C27 H27A 119.8
C28 C27 H27A 119.8
C27 C28 C23 121.9(3)
C27 C28 H28A 119.1
C23 C28 H28A 119.1
C30 C29 Hf1 116.78(19)
C30 C29 H29A 108.1
Hf1 C29 H29A 108.1
C30 C29 H29B 108.1
Hf1 C29 H29B 108.1
H29A C29 H29B 107.3
C31 C30 C35 116.2(3)
C31 C30 C29 122.2(3)
C35 C30 C29 121.6(3)
C32 C31 C30 121.7(3)
C32 C31 H31A 119.2
C30 C31 H31A 119.2
C33 C32 C31 120.7(3)
C33 C32 H32A 119.6
C31 C32 H32A 119.6
C32 C33 C34 118.9(3)
C32 C33 H33A 120.6
C34 C33 H33A 120.6
C33 C34 C35 120.4(3)
C33 C34 H34A 119.8
C35 C34 H34A 119.8
C34 C35 C30 122.1(3)
C34 C35 H35A 118.9
C30 C35 H35A 118.9
C37 C36 Hf1 113.66(19)
C37 C36 H36A 108.8
Hf1 C36 H36A 108.8
C37 C36 H36B 108.8
Hf1 C36 H36B 108.8
H36A C36 H36B 107.7
C42 C37 C38 116.0(3)
C42 C37 C36 122.0(3)
C38 C37 C36 122.0(3)
C39 C38 C37 121.9(3)
C39 C38 H38A 119.0
C37 C38 H38A 119.0
C40 C39 C38 121.0(3)
C40 C39 H39A 119.5
C38 C39 H39A 119.5
C39 C40 C41 118.8(3)
C39 C40 H40A 120.6
C41 C40 H40A 120.6
C40 C41 C42 119.9(3)
C40 C41 H41A 120.0
C42 C41 H41A 120.0
C41 C42 C37 122.4(3)
C41 C42 H42A 118.8
C37 C42 H42A 118.8

loop_
_geom_bond_atom_site_label_1
_geom_bond_atom_site_label_2
_geom_bond_distance
Hf1 N2 2.094(2)
Hf1 C22 2.238(3)
Hf1 C36 2.242(3)
Hf1 C29 2.289(3)
Hf1 N1 2.293(2)
N1 C1 1.345(3)
N1 C8 1.448(3)
N2 C7 1.343(3)
N2 N3 1.437(3)
N3 C20 1.460(4)
N3 C21 1.464(4)
C1 C2 1.408(4)
C1 C7 1.467(3)
C2 C3 1.375(4)
C2 H2A 0.9500
C3 C4 1.390(5)
C3 H3A 0.9500
C4 C5 1.369(5)
C4 H4A 0.9500
C5 C6 1.383(4)
C5 H5A 0.9500
C6 C7 1.390(4)
C6 H6A 0.9500
C8 C9 1.398(4)
C8 C13 1.406(4)
C9 C10 1.390(4)
C9 C14 1.531(4)
C10 C11 1.386(4)
C10 H10A 0.9500
C11 C12 1.364(5)
C11 H11A 0.9500
C12 C13 1.398(4)
C12 H12A 0.9500
C13 C17 1.514(4)
C14 C16 1.517(4)
C14 C15 1.517(5)
C14 H14A 1.0000
C15 H15A 0.9800
C15 H15B 0.9800
C15 H15C 0.9800
C16 H16A 0.9800
C16 H16B 0.9800
C16 H16C 0.9800
C17 C18 1.528(6)
C17 C19 1.530(5)
C17 H17A 1.0000
C18 H18A 0.9800
C18 H18B 0.9800
C18 H18C 0.9800
C19 H19A 0.9800
C19 H19B 0.9800
C19 H19C 0.9800
C20 H20A 0.9800
C20 H20B 0.9800
C20 H20C 0.9800
C21 H21A 0.9800
C21 H21B 0.9800
C21 H21C 0.9800
C22 C23 1.488(4)
C22 H22A 0.9900
C22 H22B 0.9900
C23 C24 1.395(4)
C23 C28 1.402(5)
C24 C25 1.385(6)
C24 H24A 0.9500
C25 C26 1.371(6)
C25 H25A 0.9500
C26 C27 1.370(6)
C26 H26A 0.9500
C27 C28 1.381(5)
C27 H27A 0.9500
C28 H28A 0.9500
C29 C30 1.490(4)
C29 H29A 0.9900
C29 H29B 0.9900
C30 C31 1.392(4)
C30 C35 1.394(4)
C31 C32 1.384(4)
C31 H31A 0.9500
C32 C33 1.370(5)
C32 H32A 0.9500
C33 C34 1.375(5)
C33 H33A 0.9500
C34 C35 1.377(4)
C34 H34A 0.9500
C35 H35A 0.9500
C36 C37 1.497(4)
C36 H36A 0.9900
C36 H36B 0.9900
C37 C42 1.390(4)
C37 C38 1.390(4)
C38 C39 1.387(4)
C38 H38A 0.9500
C39 C40 1.363(5)
C39 H39A 0.9500
C40 C41 1.383(5)
C40 H40A 0.9500
C41 C42 1.389(5)
C41 H41A 0.9500
C42 H42A 0.9500
